data_4342729
loop_
_publ_author_name
'W\'ojcik, Katarzyna'
'Preda, Ana Maria'
'Mertens, Lutz'
'Ecorchard, Petra'
'R\"uffer, Tobias'
'Lang, Heinrich'
'Mehring, Michael'

_publ_section_title
;
 Iron-bismuth halido compounds: molecules, clusters, and polymers.
;
_journal_issue 8
_journal_name_full 'Inorganic chemistry'
_journal_page_first 3905
_journal_page_last 3912
_journal_paper_doi 10.1021/acs.inorgchem.5b00088
_journal_volume 54
_journal_year 2015
_chemical_formula_moiety 'Bi3 Cl11, 2(C14 H18 Fe N O2), Bi Cl3'
_chemical_formula_sum 'C28 H36 Bi4 Cl14 Fe2 N2 O4'
_chemical_formula_weight 1908.51
_chemical_name_systematic
;
 ?
;
_space_group_IT_number 2
_symmetry_cell_setting triclinic
_symmetry_space_group_name_Hall '-P 1'
_symmetry_space_group_name_H-M 'P -1'
_atom_sites_solution_hydrogens geom
_atom_sites_solution_primary direct
_atom_sites_solution_secondary difmap
_audit_creation_method SHELXL-97
_cell_angle_alpha 99.255(3)
_cell_angle_beta 112.110(3)
_cell_angle_gamma 106.598(3)
_cell_formula_units_Z 2
_cell_length_a 12.8907(4)
_cell_length_b 15.1214(5)
_cell_length_c 15.7675(6)
_cell_measurement_reflns_used 10887
_cell_measurement_temperature 105
_cell_measurement_theta_max 65.3527
_cell_measurement_theta_min 3.1671
_cell_volume 2601.20(19)
_computing_cell_refinement
;
CrysAlis RED, Oxford Diffraction Ltd.,
Version 1.171.32.5 (release 08-05-2007 CrysAlis171 .NET)
(compiled May  8 2007,13:10:02)
;
_computing_data_collection
;
CrysAlis CCD, Oxford Diffraction Ltd.,
Version 1.171.32.5 (release 08-05-2007 CrysAlis171 .NET)
(compiled May  8 2007,13:10:02)
;
_computing_data_reduction
;
CrysAlis RED, Oxford Diffraction Ltd.,
Version 1.171.32.5 (release 08-05-2007 CrysAlis171 .NET)
(compiled May  8 2007,13:10:02)
;
_computing_structure_refinement 'SHELXL-97 (Sheldrick, 1997)'
_computing_structure_solution 'SHELXS-97 (Sheldrick, 1997)'
_diffrn_ambient_temperature 105
_diffrn_measured_fraction_theta_full 0.958
_diffrn_measured_fraction_theta_max 0.958
_diffrn_measurement_device_type 'oxford gemini s'
_diffrn_measurement_method '\w scans'
_diffrn_radiation_monochromator graphite
_diffrn_radiation_source 'fine-focus sealed tube'
_diffrn_radiation_type CuK\a
_diffrn_radiation_wavelength 1.54184
_diffrn_reflns_av_R_equivalents 0.0335
_diffrn_reflns_av_sigmaI/netI 0.0353
_diffrn_reflns_limit_h_max 14
_diffrn_reflns_limit_h_min -15
_diffrn_reflns_limit_k_max 17
_diffrn_reflns_limit_k_min -17
_diffrn_reflns_limit_l_max 12
_diffrn_reflns_limit_l_min -18
_diffrn_reflns_number 16924
_diffrn_reflns_theta_full 65.49
_diffrn_reflns_theta_max 65.49
_diffrn_reflns_theta_min 3.77
_diffrn_standards_decay_% 0
_diffrn_standards_interval_count 50
_diffrn_standards_interval_time 5
_diffrn_standards_number 2
_exptl_absorpt_coefficient_mu 37.265
_exptl_absorpt_correction_T_max 1.00000
_exptl_absorpt_correction_T_min 0.27081
_exptl_absorpt_correction_type multi-scan
_exptl_absorpt_process_details
;
CrysAlis RED, Oxford Diffraction Ltd.,
Version 1.171.32.5 (release 08-05-2007 CrysAlis171 .NET)
(compiled May  8 2007,13:10:02)
Empirical absorption correction using spherical harmonics,
 implemented in SCALE3 ABSPACK scaling algorithm.
;
_exptl_crystal_colour violet
_exptl_crystal_density_diffrn 2.437
_exptl_crystal_density_method 'not measured'
_exptl_crystal_description plate
_exptl_crystal_F_000 1744
_exptl_crystal_size_max 0.2
_exptl_crystal_size_mid 0.2
_exptl_crystal_size_min 0.04
_refine_diff_density_max 2.322
_refine_diff_density_min -1.972
_refine_diff_density_rms 0.272
_refine_ls_extinction_method none
_refine_ls_goodness_of_fit_ref 1.024
_refine_ls_hydrogen_treatment constr
_refine_ls_matrix_type full
_refine_ls_number_parameters 489
_refine_ls_number_reflns 8596
_refine_ls_number_restraints 0
_refine_ls_restrained_S_all 1.024
_refine_ls_R_factor_all 0.0434
_refine_ls_R_factor_gt 0.0371
_refine_ls_shift/su_max 0.002
_refine_ls_shift/su_mean 0.000
_refine_ls_structure_factor_coef Fsqd
_refine_ls_weighting_details 'calc w=1/[\s^2^(Fo^2^)+(0.0677P)^2^+0.0000P] where P=(Fo^2^+2Fc^2^)/3'
_refine_ls_weighting_scheme calc
_refine_ls_wR_factor_gt 0.0922
_refine_ls_wR_factor_ref 0.0949
_reflns_number_gt 7366
_reflns_number_total 8596
_reflns_threshold_expression >2sigma(I)
_cod_data_source_file ic5b00088_si_003.cif
_cod_data_source_block kacja04
_cod_depositor_comments 'Adding full bibliography for 4342729--4342730.cif.'
_cod_original_cell_volume 2601.20(15)
_cod_original_sg_symbol_H-M P-1
_cod_database_code 4342729

loop_
_symmetry_equiv_pos_as_xyz
'x, y, z'
'-x, -y, -z'

loop_
_atom_site_label
_atom_site_type_symbol
_atom_site_fract_x
_atom_site_fract_y
_atom_site_fract_z
_atom_site_U_iso_or_equiv
_atom_site_adp_type
_atom_site_occupancy
_atom_site_symmetry_multiplicity
_atom_site_calc_flag
_atom_site_refinement_flags
C1 C 0.7397(7) 0.6874(6) 0.5618(6) 0.0172(16) Uani 1 1 d .
C2 C 0.6722(7) 0.6890(5) 0.4679(6) 0.0168(16) Uani 1 1 d .
C3 C 0.7273(7) 0.7811(5) 0.4599(6) 0.0162(16) Uani 1 1 d .
C4 C 0.8253(7) 0.8393(6) 0.5511(6) 0.0212(18) Uani 1 1 d .
C5 C 0.8349(8) 0.7821(6) 0.6139(6) 0.0209(17) Uani 1 1 d .
C6 C 0.7135(8) 0.6073(7) 0.6037(7) 0.031(2) Uani 1 1 d .
H6A H 0.7743 0.6259 0.6687 0.047 Uiso 1 1 calc R
H6B H 0.7136 0.5504 0.5666 0.047 Uiso 1 1 calc R
H6C H 0.6356 0.5938 0.6028 0.047 Uiso 1 1 calc R
C7 C 0.5609(7) 0.6076(6) 0.3897(6) 0.0218(17) Uani 1 1 d .
H7A H 0.5422 0.5530 0.4128 0.033 Uiso 1 1 calc R
H7B H 0.5752 0.5895 0.3352 0.033 Uiso 1 1 calc R
H7C H 0.4941 0.6285 0.3712 0.033 Uiso 1 1 calc R
C8 C 0.6796(8) 0.8150(6) 0.3727(6) 0.0234(18) Uani 1 1 d .
H8A H 0.7325 0.8799 0.3852 0.035 Uiso 1 1 calc R
H8B H 0.6000 0.8135 0.3594 0.035 Uiso 1 1 calc R
H8C H 0.6763 0.7730 0.3183 0.035 Uiso 1 1 calc R
C9 C 0.9017(8) 0.9450(6) 0.5783(7) 0.028(2) Uani 1 1 d .
H9A H 0.8780 0.9673 0.5229 0.041 Uiso 1 1 calc R
H9B H 0.9853 0.9536 0.6019 0.041 Uiso 1 1 calc R
H9C H 0.8903 0.9815 0.6275 0.041 Uiso 1 1 calc R
C10 C 0.9224(8) 0.8136(7) 0.7176(6) 0.029(2) Uani 1 1 d .
H10A H 0.9086 0.7603 0.7432 0.044 Uiso 1 1 calc R
H10B H 0.9114 0.8658 0.7521 0.044 Uiso 1 1 calc R
H10C H 1.0035 0.8351 0.7243 0.044 Uiso 1 1 calc R
C11 C 0.7994(9) 0.6255(7) 0.3852(7) 0.037(2) Uani 1 1 d .
C12 C 0.9694(9) 0.7945(6) 0.4742(8) 0.032(2) Uani 1 1 d .
C13 C 1.0207(8) 0.6317(6) 0.6200(7) 0.0256(19) Uani 1 1 d .
C14 C 1.0989(9) 0.5917(8) 0.6785(9) 0.050(3) Uani 1 1 d .
H14A H 1.1277 0.6248 0.7451 0.075 Uiso 1 1 calc R
H14B H 1.1665 0.5994 0.6642 0.075 Uiso 1 1 calc R
H14C H 1.0550 0.5241 0.6654 0.075 Uiso 1 1 calc R
C15 C 1.3094(7) 1.3141(6) -0.0117(6) 0.0175(16) Uani 1 1 d .
C16 C 1.2228(7) 1.2275(5) -0.0859(6) 0.0163(16) Uani 1 1 d .
C17 C 1.1908(7) 1.1554(6) -0.0439(6) 0.0192(17) Uani 1 1 d .
C18 C 1.2581(7) 1.1966(6) 0.0577(6) 0.0214(18) Uani 1 1 d .
C19 C 1.3335(7) 1.2932(6) 0.0773(6) 0.0221(18) Uani 1 1 d .
C20 C 1.3694(8) 1.4065(6) -0.0252(8) 0.033(2) Uani 1 1 d .
H20A H 1.4243 1.4535 0.0363 0.050 Uiso 1 1 calc R
H20B H 1.3094 1.4298 -0.0600 0.050 Uiso 1 1 calc R
H20C H 1.4134 1.3961 -0.0607 0.050 Uiso 1 1 calc R
C21 C 1.1777(8) 1.2141(7) -0.1920(6) 0.028(2) Uani 1 1 d .
H21A H 1.2127 1.2743 -0.2020 0.042 Uiso 1 1 calc R
H21B H 1.0912 1.1934 -0.2220 0.042 Uiso 1 1 calc R
H21C H 1.2005 1.1660 -0.2197 0.042 Uiso 1 1 calc R
C22 C 1.1074(8) 1.0517(6) -0.0974(8) 0.033(2) Uani 1 1 d .
H22A H 1.1004 1.0173 -0.0524 0.050 Uiso 1 1 calc R
H22B H 1.1395 1.0225 -0.1350 0.050 Uiso 1 1 calc R
H22C H 1.0291 1.0490 -0.1390 0.050 Uiso 1 1 calc R
C23 C 1.2593(10) 1.1405(9) 0.1286(8) 0.043(3) Uani 1 1 d .
H23A H 1.3109 1.1836 0.1926 0.064 Uiso 1 1 calc R
H23B H 1.2892 1.0908 0.1168 0.064 Uiso 1 1 calc R
H23C H 1.1786 1.1115 0.1214 0.064 Uiso 1 1 calc R
C24 C 1.4249(8) 1.3623(8) 0.1739(7) 0.035(2) Uani 1 1 d .
H24A H 1.4638 1.4232 0.1668 0.052 Uiso 1 1 calc R
H24B H 1.4844 1.3363 0.2034 0.052 Uiso 1 1 calc R
H24C H 1.3854 1.3718 0.2134 0.052 Uiso 1 1 calc R
C25 C 1.0123(7) 1.1893(6) -0.0051(7) 0.0215(18) Uani 1 1 d .
C26 C 1.1721(8) 1.3618(6) 0.1080(6) 0.0259(19) Uani 1 1 d .
C27 C 1.0206(8) 1.3700(6) -0.1327(6) 0.0264(19) Uani 1 1 d .
C28 C 0.9486(10) 1.4127(8) -0.1930(8) 0.045(3) Uani 1 1 d .
H28A H 0.8780 1.4053 -0.1831 0.067 Uiso 1 1 calc R
H28B H 0.9246 1.3810 -0.2591 0.067 Uiso 1 1 calc R
H28C H 0.9951 1.4803 -0.1773 0.067 Uiso 1 1 calc R
O1 O 0.7619(8) 0.5704(6) 0.3113(6) 0.059(2) Uani 1 1 d .
O2 O 1.0376(7) 0.8468(5) 0.4568(7) 0.049(2) Uani 1 1 d .
O3 O 0.9300(6) 1.1310(5) -0.0097(6) 0.0376(17) Uani 1 1 d .
O4 O 1.1882(7) 1.4175(6) 0.1739(5) 0.047(2) Uani 1 1 d .
Cl1 Cl 0.6271(2) 1.22050(13) 0.27238(15) 0.0277(4) Uani 1 1 d .
Cl2 Cl 0.8582(2) 1.35510(18) 0.53961(18) 0.0423(6) Uani 1 1 d .
Cl3 Cl 0.5593(2) 1.36397(16) 0.43160(17) 0.0370(5) Uani 1 1 d .
Cl4 Cl 0.63257(18) 1.25262(13) 0.62349(14) 0.0232(4) Uani 1 1 d .
Cl5 Cl 0.37521(16) 1.10841(13) 0.36219(14) 0.0205(4) Uani 1 1 d .
Cl6 Cl 0.15021(17) 0.86658(14) 0.25498(15) 0.0261(4) Uani 1 1 d .
Cl7 Cl 0.64531(15) 1.03886(12) 0.48503(13) 0.0164(4) Uani 1 1 d .
Cl8 Cl 0.40720(19) 0.92979(14) 0.18580(15) 0.0260(4) Uani 1 1 d .
Cl9 Cl 0.56091(16) 0.89666(13) 0.01972(14) 0.0190(4) Uani 1 1 d .
Cl10 Cl 0.75752(19) 1.02798(17) 0.28475(17) 0.0329(5) Uani 1 1 d .
Cl11 Cl 0.76962(16) 1.15982(13) 0.11871(14) 0.0198(4) Uani 1 1 d .
Cl12 Cl 0.8731(2) 1.35197(17) 0.0079(2) 0.0430(6) Uani 1 1 d .
Cl13 Cl 0.5791(3) 1.3443(2) -0.14683(18) 0.0532(7) Uani 1 1 d .
Cl14 Cl 0.6681(2) 1.38193(15) 0.10416(15) 0.0302(5) Uani 1 1 d .
Fe1 Fe 0.85420(11) 0.71671(8) 0.49526(9) 0.0163(3) Uani 1 1 d .
Fe2 Fe 1.15037(10) 1.27416(8) 0.00545(9) 0.0128(2) Uani 1 1 d .
Bi1 Bi 0.64303(3) 1.23811(2) 0.45913(2) 0.01664(9) Uani 1 1 d .
Bi2 Bi 0.37206(2) 0.937422(19) 0.34869(2) 0.01295(9) Uani 1 1 d .
Bi3 Bi 0.60451(2) 1.059148(19) 0.15430(2) 0.01378(9) Uani 1 1 d .
Bi4 Bi 0.66072(3) 1.26305(2) -0.02724(2) 0.01535(9) Uani 1 1 d .
N1 N 0.9583(6) 0.6624(5) 0.5735(5) 0.0204(14) Uani 1 1 d .
N2 N 1.0733(6) 1.3363(4) -0.0816(5) 0.0164(14) Uani 1 1 d .

loop_
_atom_site_aniso_label
_atom_site_aniso_U_11
_atom_site_aniso_U_22
_atom_site_aniso_U_33
_atom_site_aniso_U_23
_atom_site_aniso_U_13
_atom_site_aniso_U_12
C1 0.018(4) 0.014(4) 0.018(4) 0.002(3) 0.010(3) 0.004(3)
C2 0.018(4) 0.011(3) 0.017(4) -0.001(3) 0.007(3) 0.004(3)
C3 0.016(4) 0.010(3) 0.024(5) 0.000(3) 0.012(3) 0.006(3)
C4 0.022(4) 0.012(4) 0.035(5) 0.000(3) 0.020(4) 0.007(3)
C5 0.026(4) 0.018(4) 0.021(4) -0.003(3) 0.015(4) 0.009(4)
C6 0.031(5) 0.031(5) 0.024(5) 0.011(4) 0.007(4) 0.008(4)
C7 0.020(4) 0.014(4) 0.021(5) 0.001(3) 0.004(4) 0.002(3)
C8 0.032(5) 0.014(4) 0.029(5) 0.007(4) 0.018(4) 0.009(4)
C9 0.021(4) 0.008(4) 0.049(6) -0.002(4) 0.018(4) 0.003(3)
C10 0.020(4) 0.028(5) 0.022(5) -0.004(4) 0.004(4) 0.000(4)
C11 0.047(6) 0.031(5) 0.031(6) -0.006(4) 0.014(5) 0.026(5)
C12 0.051(6) 0.019(4) 0.051(6) 0.017(4) 0.039(5) 0.024(4)
C13 0.020(4) 0.016(4) 0.033(5) 0.005(4) 0.010(4) -0.001(4)
C14 0.031(6) 0.034(6) 0.061(8) 0.027(6) -0.003(5) 0.004(5)
C15 0.014(4) 0.015(4) 0.025(5) 0.003(3) 0.010(3) 0.008(3)
C16 0.013(4) 0.012(4) 0.023(4) 0.000(3) 0.008(3) 0.007(3)
C17 0.013(4) 0.016(4) 0.029(5) 0.003(3) 0.010(4) 0.005(3)
C18 0.021(4) 0.029(4) 0.029(5) 0.016(4) 0.018(4) 0.018(4)
C19 0.014(4) 0.028(4) 0.021(5) -0.002(4) 0.006(3) 0.011(4)
C20 0.027(5) 0.015(4) 0.057(7) 0.007(4) 0.022(5) 0.005(4)
C21 0.032(5) 0.044(5) 0.017(5) 0.008(4) 0.017(4) 0.019(4)
C22 0.024(5) 0.014(4) 0.059(7) 0.002(4) 0.019(5) 0.007(4)
C23 0.051(7) 0.063(7) 0.052(7) 0.042(6) 0.039(6) 0.040(6)
C24 0.012(4) 0.052(6) 0.020(5) -0.008(4) -0.001(4) 0.006(4)
C25 0.022(4) 0.018(4) 0.036(5) 0.010(4) 0.021(4) 0.011(4)
C26 0.029(5) 0.030(5) 0.021(5) 0.001(4) 0.010(4) 0.021(4)
C27 0.035(5) 0.010(4) 0.022(5) -0.003(3) 0.005(4) 0.006(4)
C28 0.059(7) 0.035(6) 0.033(6) 0.008(5) 0.005(5) 0.029(6)
O1 0.065(6) 0.059(5) 0.040(5) -0.014(4) 0.012(4) 0.034(5)
O2 0.065(5) 0.038(4) 0.085(6) 0.036(4) 0.058(5) 0.030(4)
O3 0.034(4) 0.030(4) 0.065(5) 0.021(3) 0.033(4) 0.016(3)
O4 0.059(5) 0.060(5) 0.025(4) -0.001(4) 0.014(4) 0.041(4)
Cl1 0.0437(12) 0.0149(9) 0.0234(11) -0.0012(8) 0.0206(10) 0.0058(9)
Cl2 0.0298(12) 0.0396(13) 0.0325(13) -0.0093(10) 0.0135(10) -0.0097(10)
Cl3 0.0669(16) 0.0245(10) 0.0311(12) 0.0099(9) 0.0240(12) 0.0292(11)
Cl4 0.0321(11) 0.0176(9) 0.0185(10) 0.0008(7) 0.0108(9) 0.0107(8)
Cl5 0.0213(9) 0.0161(8) 0.0220(10) 0.0040(7) 0.0073(8) 0.0084(7)
Cl6 0.0147(9) 0.0254(10) 0.0215(11) -0.0047(8) 0.0002(8) 0.0020(8)
Cl7 0.0151(8) 0.0142(8) 0.0182(9) 0.0008(7) 0.0074(7) 0.0054(7)
Cl8 0.0329(11) 0.0194(9) 0.0221(11) -0.0033(8) 0.0187(9) 0.0012(8)
Cl9 0.0152(9) 0.0143(8) 0.0229(10) -0.0022(7) 0.0070(8) 0.0054(7)
Cl10 0.0268(11) 0.0372(12) 0.0316(12) 0.0201(10) 0.0087(9) 0.0087(9)
Cl11 0.0169(9) 0.0185(9) 0.0222(10) 0.0056(7) 0.0086(8) 0.0045(7)
Cl12 0.0240(11) 0.0306(12) 0.0692(18) 0.0030(12) 0.0268(12) 0.0018(9)
Cl13 0.083(2) 0.0458(14) 0.0223(13) 0.0111(11) 0.0064(13) 0.0357(15)
Cl14 0.0452(13) 0.0304(11) 0.0222(11) 0.0045(9) 0.0156(10) 0.0255(10)
Fe1 0.0212(6) 0.0097(5) 0.0183(7) 0.0003(5) 0.0096(5) 0.0073(5)
Fe2 0.0134(6) 0.0085(5) 0.0160(6) 0.0002(5) 0.0074(5) 0.0042(5)
Bi1 0.02107(16) 0.00890(14) 0.01623(17) 0.00010(11) 0.00759(13) 0.00359(12)
Bi2 0.01146(15) 0.01060(14) 0.01109(16) -0.00123(11) 0.00279(12) 0.00191(11)
Bi3 0.01484(15) 0.00900(14) 0.01255(17) -0.00170(11) 0.00554(12) 0.00121(11)
Bi4 0.01596(16) 0.01014(14) 0.01345(17) -0.00183(11) 0.00430(12) 0.00207(12)
N1 0.022(4) 0.017(3) 0.018(4) 0.002(3) 0.006(3) 0.006(3)
N2 0.014(3) 0.012(3) 0.017(4) 0.000(3) 0.004(3) 0.003(3)

loop_
_atom_type_symbol
_atom_type_description
_atom_type_scat_dispersion_real
_atom_type_scat_dispersion_imag
_atom_type_scat_source
C C 0.0181 0.0091 'International Tables Vol C Tables 4.2.6.8 and 6.1.1.4'
O O 0.0492 0.0322 'International Tables Vol C Tables 4.2.6.8 and 6.1.1.4'
Cl Cl 0.3639 0.7018 'International Tables Vol C Tables 4.2.6.8 and 6.1.1.4'
Fe Fe -1.1336 3.1974 'International Tables Vol C Tables 4.2.6.8 and 6.1.1.4'
Bi Bi -4.0111 8.9310 'International Tables Vol C Tables 4.2.6.8 and 6.1.1.4'
H H 0.0000 0.0000 'International Tables Vol C Tables 4.2.6.8 and 6.1.1.4'
N N 0.0311 0.0180 'International Tables Vol C Tables 4.2.6.8 and 6.1.1.4'

loop_
_geom_angle_atom_site_label_1
_geom_angle_atom_site_label_2
_geom_angle_atom_site_label_3
_geom_angle
_geom_angle_site_symmetry_1
_geom_angle_site_symmetry_3
C2 C1 C5 107.4(7) . .
C2 C1 C6 127.3(7) . .
C5 C1 C6 125.1(8) . .
C2 C1 Fe1 71.0(4) . .
C5 C1 Fe1 70.1(4) . .
C6 C1 Fe1 128.0(6) . .
C1 C2 C3 108.3(7) . .
C1 C2 C7 126.2(7) . .
C3 C2 C7 125.5(7) . .
C1 C2 Fe1 69.8(4) . .
C3 C2 Fe1 68.9(4) . .
C7 C2 Fe1 127.2(5) . .
C2 C3 C4 108.2(7) . .
C2 C3 C8 125.4(7) . .
C4 C3 C8 126.0(7) . .
C2 C3 Fe1 71.6(4) . .
C4 C3 Fe1 71.4(4) . .
C8 C3 Fe1 128.5(5) . .
C5 C4 C3 108.0(7) . .
C5 C4 C9 125.4(8) . .
C3 C4 C9 126.5(8) . .
C5 C4 Fe1 70.2(4) . .
C3 C4 Fe1 69.0(4) . .
C9 C4 Fe1 129.0(5) . .
C4 C5 C1 108.0(7) . .
C4 C5 C10 126.9(8) . .
C1 C5 C10 125.1(8) . .
C4 C5 Fe1 70.7(4) . .
C1 C5 Fe1 69.8(4) . .
C10 C5 Fe1 127.7(6) . .
C1 C6 H6A 109.5 . .
C1 C6 H6B 109.5 . .
H6A C6 H6B 109.5 . .
C1 C6 H6C 109.5 . .
H6A C6 H6C 109.5 . .
H6B C6 H6C 109.5 . .
C2 C7 H7A 109.5 . .
C2 C7 H7B 109.5 . .
H7A C7 H7B 109.5 . .
C2 C7 H7C 109.5 . .
H7A C7 H7C 109.5 . .
H7B C7 H7C 109.5 . .
C3 C8 H8A 109.5 . .
C3 C8 H8B 109.5 . .
H8A C8 H8B 109.5 . .
C3 C8 H8C 109.5 . .
H8A C8 H8C 109.5 . .
H8B C8 H8C 109.5 . .
C4 C9 H9A 109.5 . .
C4 C9 H9B 109.5 . .
H9A C9 H9B 109.5 . .
C4 C9 H9C 109.5 . .
H9A C9 H9C 109.5 . .
H9B C9 H9C 109.5 . .
C5 C10 H10A 109.5 . .
C5 C10 H10B 109.5 . .
H10A C10 H10B 109.5 . .
C5 C10 H10C 109.5 . .
H10A C10 H10C 109.5 . .
H10B C10 H10C 109.5 . .
O1 C11 Fe1 175.9(10) . .
O2 C12 Fe1 175.2(9) . .
N1 C13 C14 179.4(11) . .
C13 C14 H14A 109.5 . .
C13 C14 H14B 109.5 . .
H14A C14 H14B 109.5 . .
C13 C14 H14C 109.5 . .
H14A C14 H14C 109.5 . .
H14B C14 H14C 109.5 . .
C16 C15 C19 107.2(7) . .
C16 C15 C20 126.0(8) . .
C19 C15 C20 126.7(8) . .
C16 C15 Fe2 71.3(4) . .
C19 C15 Fe2 70.4(4) . .
C20 C15 Fe2 126.7(5) . .
C17 C16 C15 108.7(7) . .
C17 C16 C21 125.8(7) . .
C15 C16 C21 125.5(7) . .
C17 C16 Fe2 70.5(4) . .
C15 C16 Fe2 69.4(4) . .
C21 C16 Fe2 128.3(5) . .
C16 C17 C18 107.9(7) . .
C16 C17 C22 125.6(8) . .
C18 C17 C22 126.4(8) . .
C16 C17 Fe2 70.8(4) . .
C18 C17 Fe2 69.1(4) . .
C22 C17 Fe2 129.1(5) . .
C19 C18 C17 107.9(7) . .
C19 C18 C23 127.0(9) . .
C17 C18 C23 124.5(9) . .
C19 C18 Fe2 71.0(4) . .
C17 C18 Fe2 71.4(4) . .
C23 C18 Fe2 129.8(6) . .
C18 C19 C15 108.3(7) . .
C18 C19 C24 126.5(9) . .
C15 C19 C24 125.2(8) . .
C18 C19 Fe2 69.7(4) . .
C15 C19 Fe2 69.9(4) . .
C24 C19 Fe2 127.0(6) . .
C15 C20 H20A 109.5 . .
C15 C20 H20B 109.5 . .
H20A C20 H20B 109.5 . .
C15 C20 H20C 109.5 . .
H20A C20 H20C 109.5 . .
H20B C20 H20C 109.5 . .
C16 C21 H21A 109.5 . .
C16 C21 H21B 109.5 . .
H21A C21 H21B 109.5 . .
C16 C21 H21C 109.5 . .
H21A C21 H21C 109.5 . .
H21B C21 H21C 109.5 . .
C17 C22 H22A 109.5 . .
C17 C22 H22B 109.5 . .
H22A C22 H22B 109.5 . .
C17 C22 H22C 109.5 . .
H22A C22 H22C 109.5 . .
H22B C22 H22C 109.5 . .
C18 C23 H23A 109.5 . .
C18 C23 H23B 109.5 . .
H23A C23 H23B 109.5 . .
C18 C23 H23C 109.5 . .
H23A C23 H23C 109.5 . .
H23B C23 H23C 109.5 . .
C19 C24 H24A 109.5 . .
C19 C24 H24B 109.5 . .
H24A C24 H24B 109.5 . .
C19 C24 H24C 109.5 . .
H24A C24 H24C 109.5 . .
H24B C24 H24C 109.5 . .
O3 C25 Fe2 174.5(7) . .
O4 C26 Fe2 178.6(8) . .
N2 C27 C28 175.3(11) . .
C27 C28 H28A 109.5 . .
C27 C28 H28B 109.5 . .
H28A C28 H28B 109.5 . .
C27 C28 H28C 109.5 . .
H28A C28 H28C 109.5 . .
H28B C28 H28C 109.5 . .
Bi3 Cl1 Bi1 124.55(7) . .
Bi1 Cl4 Bi2 102.41(6) . 2_676
Bi2 Cl5 Bi1 104.62(6) . .
Bi2 Cl7 Bi2 97.39(5) 2_676 .
Bi2 Cl8 Bi3 130.55(7) . .
Bi3 Cl9 Bi3 95.78(5) . 2_675
C11 Fe1 C12 92.5(5) . .
C11 Fe1 N1 95.8(4) . .
C12 Fe1 N1 94.7(4) . .
C11 Fe1 C3 101.5(4) . .
C12 Fe1 C3 100.8(3) . .
N1 Fe1 C3 156.1(3) . .
C11 Fe1 C1 112.2(4) . .
C12 Fe1 C1 153.7(4) . .
N1 Fe1 C1 91.7(3) . .
C3 Fe1 C1 66.6(3) . .
C11 Fe1 C5 152.0(4) . .
C12 Fe1 C5 114.2(4) . .
N1 Fe1 C5 90.7(3) . .
C3 Fe1 C5 66.4(3) . .
C1 Fe1 C5 40.2(3) . .
C11 Fe1 C4 140.3(4) . .
C12 Fe1 C4 89.0(3) . .
N1 Fe1 C4 123.7(3) . .
C3 Fe1 C4 39.7(3) . .
C1 Fe1 C4 66.5(3) . .
C5 Fe1 C4 39.1(3) . .
C11 Fe1 C2 88.2(4) . .
C12 Fe1 C2 139.1(4) . .
N1 Fe1 C2 125.9(3) . .
C3 Fe1 C2 39.5(3) . .
C1 Fe1 C2 39.2(3) . .
C5 Fe1 C2 66.2(3) . .
C4 Fe1 C2 66.0(3) . .
C26 Fe2 C25 94.0(4) . .
C26 Fe2 N2 92.6(3) . .
C25 Fe2 N2 95.6(3) . .
C26 Fe2 C18 106.6(4) . .
C25 Fe2 C18 96.3(3) . .
N2 Fe2 C18 156.7(3) . .
C26 Fe2 C15 108.7(4) . .
C25 Fe2 C15 154.5(3) . .
N2 Fe2 C15 94.9(3) . .
C18 Fe2 C15 66.6(3) . .
C26 Fe2 C19 88.7(4) . .
C25 Fe2 C19 133.3(4) . .
N2 Fe2 C19 131.0(3) . .
C18 Fe2 C19 39.3(3) . .
C15 Fe2 C19 39.7(3) . .
C26 Fe2 C17 146.0(4) . .
C25 Fe2 C17 88.7(3) . .
N2 Fe2 C17 120.9(3) . .
C18 Fe2 C17 39.6(3) . .
C15 Fe2 C17 66.0(3) . .
C19 Fe2 C17 65.8(3) . .
C26 Fe2 C16 148.0(4) . .
C25 Fe2 C16 117.3(3) . .
N2 Fe2 C16 90.8(3) . .
C18 Fe2 C16 65.8(3) . .
C15 Fe2 C16 39.3(3) . .
C19 Fe2 C16 65.6(3) . .
C17 Fe2 C16 38.8(3) . .
Cl3 Bi1 Cl2 94.06(9) . .
Cl3 Bi1 Cl4 91.49(7) . .
Cl2 Bi1 Cl4 91.98(7) . .
Cl3 Bi1 Cl1 84.45(7) . .
Cl2 Bi1 Cl1 93.22(7) . .
Cl4 Bi1 Cl1 173.62(6) . .
Cl3 Bi1 Cl5 81.76(7) . .
Cl2 Bi1 Cl5 175.74(7) . .
Cl4 Bi1 Cl5 87.31(6) . .
Cl1 Bi1 Cl5 87.24(6) . .
Cl6 Bi2 Cl5 91.58(6) . .
Cl6 Bi2 Cl7 91.37(6) . 2_676
Cl5 Bi2 Cl7 85.71(6) . 2_676
Cl6 Bi2 Cl8 92.66(7) . .
Cl5 Bi2 Cl8 90.69(6) . .
Cl7 Bi2 Cl8 174.67(6) 2_676 .
Cl6 Bi2 Cl4 89.48(6) . 2_676
Cl5 Bi2 Cl4 166.76(6) . 2_676
Cl7 Bi2 Cl4 81.07(5) 2_676 2_676
Cl8 Bi2 Cl4 102.45(6) . 2_676
Cl6 Bi2 Cl7 173.27(6) . .
Cl5 Bi2 Cl7 85.00(5) . .
Cl7 Bi2 Cl7 82.61(5) 2_676 .
Cl8 Bi2 Cl7 93.18(6) . .
Cl4 Bi2 Cl7 92.54(5) 2_676 .
Cl10 Bi3 Cl11 90.20(6) . .
Cl10 Bi3 Cl1 93.06(8) . .
Cl11 Bi3 Cl1 89.89(6) . .
Cl10 Bi3 Cl9 92.91(7) . .
Cl11 Bi3 Cl9 91.06(6) . .
Cl1 Bi3 Cl9 173.95(6) . .
Cl10 Bi3 Cl8 90.22(7) . .
Cl11 Bi3 Cl8 176.25(6) . .
Cl1 Bi3 Cl8 93.81(6) . .
Cl9 Bi3 Cl8 85.21(5) . .
Cl10 Bi3 Cl9 172.13(6) . 2_675
Cl11 Bi3 Cl9 82.54(5) . 2_675
Cl1 Bi3 Cl9 89.98(6) . 2_675
Cl9 Bi3 Cl9 84.22(5) . 2_675
Cl8 Bi3 Cl9 96.82(5) . 2_675
Cl14 Bi4 Cl12 93.57(8) . .
Cl14 Bi4 Cl13 92.51(8) . .
Cl12 Bi4 Cl13 93.45(10) . .
C13 N1 Fe1 179.1(7) . .
C27 N2 Fe2 175.4(7) . .

loop_
_geom_bond_atom_site_label_1
_geom_bond_atom_site_label_2
_geom_bond_distance
_geom_bond_site_symmetry_2
C1 C2 1.415(12) .
C1 C5 1.445(12) .
C1 C6 1.487(11) .
C1 Fe1 2.102(8) .
C2 C3 1.420(11) .
C2 C7 1.506(11) .
C2 Fe1 2.117(8) .
C3 C4 1.424(12) .
C3 C8 1.518(12) .
C3 Fe1 2.081(7) .
C4 C5 1.411(12) .
C4 C9 1.507(11) .
C4 Fe1 2.113(7) .
C5 C10 1.492(12) .
C5 Fe1 2.106(8) .
C6 H6A 0.9600 .
C6 H6B 0.9600 .
C6 H6C 0.9600 .
C7 H7A 0.9600 .
C7 H7B 0.9600 .
C7 H7C 0.9600 .
C8 H8A 0.9600 .
C8 H8B 0.9600 .
C8 H8C 0.9600 .
C9 H9A 0.9600 .
C9 H9B 0.9600 .
C9 H9C 0.9600 .
C10 H10A 0.9600 .
C10 H10B 0.9600 .
C10 H10C 0.9600 .
C11 O1 1.149(12) .
C11 Fe1 1.778(9) .
C12 O2 1.153(11) .
C12 Fe1 1.788(9) .
C13 N1 1.131(11) .
C13 C14 1.436(13) .
C14 H14A 0.9600 .
C14 H14B 0.9600 .
C14 H14C 0.9600 .
C15 C16 1.421(11) .
C15 C19 1.426(12) .
C15 C20 1.483(11) .
C15 Fe2 2.098(7) .
C16 C17 1.407(11) .
C16 C21 1.506(12) .
C16 Fe2 2.123(7) .
C17 C18 1.424(13) .
C17 C22 1.502(11) .
C17 Fe2 2.119(7) .
C18 C19 1.412(12) .
C18 C23 1.506(12) .
C18 Fe2 2.088(7) .
C19 C24 1.495(12) .
C19 Fe2 2.105(8) .
C20 H20A 0.9600 .
C20 H20B 0.9600 .
C20 H20C 0.9600 .
C21 H21A 0.9600 .
C21 H21B 0.9600 .
C21 H21C 0.9600 .
C22 H22A 0.9600 .
C22 H22B 0.9600 .
C22 H22C 0.9600 .
C23 H23A 0.9600 .
C23 H23B 0.9600 .
C23 H23C 0.9600 .
C24 H24A 0.9600 .
C24 H24B 0.9600 .
C24 H24C 0.9600 .
C25 O3 1.138(10) .
C25 Fe2 1.801(8) .
C26 O4 1.136(11) .
C26 Fe2 1.790(9) .
C27 N2 1.135(11) .
C27 C28 1.435(13) .
C28 H28A 0.9600 .
C28 H28B 0.9600 .
C28 H28C 0.9600 .
Cl1 Bi3 2.6886(19) .
Cl1 Bi1 2.836(2) .
Cl2 Bi1 2.502(2) .
Cl3 Bi1 2.4624(19) .
Cl4 Bi1 2.623(2) .
Cl4 Bi2 2.9633(18) 2_676
Cl5 Bi2 2.5473(17) .
Cl5 Bi1 3.0490(19) .
Cl6 Bi2 2.4635(19) .
Cl7 Bi2 2.6903(18) 2_676
Cl7 Bi2 3.0877(18) .
Cl8 Bi2 2.7614(19) .
Cl8 Bi3 2.9938(19) .
Cl9 Bi3 2.7372(18) .
Cl9 Bi3 3.0857(19) 2_675
Cl10 Bi3 2.476(2) .
Cl11 Bi3 2.5466(18) .
Cl12 Bi4 2.475(2) .
Cl13 Bi4 2.482(2) .
Cl14 Bi4 2.468(2) .
Fe1 N1 1.925(7) .
Fe2 N2 1.917(7) .
Bi2 Cl7 2.6903(18) 2_676
Bi2 Cl4 2.9633(19) 2_676
Bi3 Cl9 3.0857(19) 2_675

loop_
_geom_torsion_atom_site_label_1
_geom_torsion_atom_site_label_2
_geom_torsion_atom_site_label_3
_geom_torsion_atom_site_label_4
_geom_torsion
_geom_torsion_site_symmetry_1
_geom_torsion_site_symmetry_4
C5 C1 C2 C3 2.7(8) . .
C6 C1 C2 C3 177.9(8) . .
Fe1 C1 C2 C3 -58.3(5) . .
C5 C1 C2 C7 -177.1(7) . .
C6 C1 C2 C7 -1.9(13) . .
Fe1 C1 C2 C7 122.0(8) . .
C5 C1 C2 Fe1 60.9(5) . .
C6 C1 C2 Fe1 -123.9(8) . .
C1 C2 C3 C4 -3.5(8) . .
C7 C2 C3 C4 176.3(7) . .
Fe1 C2 C3 C4 -62.4(5) . .
C1 C2 C3 C8 -176.5(7) . .
C7 C2 C3 C8 3.3(12) . .
Fe1 C2 C3 C8 124.7(7) . .
C1 C2 C3 Fe1 58.9(5) . .
C7 C2 C3 Fe1 -121.4(8) . .
C2 C3 C4 C5 3.0(8) . .
C8 C3 C4 C5 175.9(7) . .
Fe1 C3 C4 C5 -59.6(5) . .
C2 C3 C4 C9 -173.8(7) . .
C8 C3 C4 C9 -0.9(12) . .
Fe1 C3 C4 C9 123.7(8) . .
C2 C3 C4 Fe1 62.5(5) . .
C8 C3 C4 Fe1 -124.5(7) . .
C3 C4 C5 C1 -1.3(8) . .
C9 C4 C5 C1 175.5(7) . .
Fe1 C4 C5 C1 -60.1(5) . .
C3 C4 C5 C10 -178.1(7) . .
C9 C4 C5 C10 -1.2(12) . .
Fe1 C4 C5 C10 123.2(8) . .
C3 C4 C5 Fe1 58.8(5) . .
C9 C4 C5 Fe1 -124.4(7) . .
C2 C1 C5 C4 -0.8(8) . .
C6 C1 C5 C4 -176.2(7) . .
Fe1 C1 C5 C4 60.7(5) . .
C2 C1 C5 C10 176.0(7) . .
C6 C1 C5 C10 0.6(12) . .
Fe1 C1 C5 C10 -122.5(8) . .
C2 C1 C5 Fe1 -61.5(5) . .
C6 C1 C5 Fe1 123.1(8) . .
C19 C15 C16 C17 1.9(8) . .
C20 C15 C16 C17 178.0(7) . .
Fe2 C15 C16 C17 -59.7(5) . .
C19 C15 C16 C21 -175.3(7) . .
C20 C15 C16 C21 0.8(12) . .
Fe2 C15 C16 C21 123.1(7) . .
C19 C15 C16 Fe2 61.6(5) . .
C20 C15 C16 Fe2 -122.3(8) . .
C15 C16 C17 C18 -0.3(8) . .
C21 C16 C17 C18 176.9(7) . .
Fe2 C16 C17 C18 -59.3(5) . .
C15 C16 C17 C22 -176.1(7) . .
C21 C16 C17 C22 1.1(12) . .
Fe2 C16 C17 C22 124.8(7) . .
C15 C16 C17 Fe2 59.1(5) . .
C21 C16 C17 Fe2 -123.7(7) . .
C16 C17 C18 C19 -1.5(8) . .
C22 C17 C18 C19 174.3(7) . .
Fe2 C17 C18 C19 -61.9(5) . .
C16 C17 C18 C23 -173.6(7) . .
C22 C17 C18 C23 2.2(12) . .
Fe2 C17 C18 C23 126.0(8) . .
C16 C17 C18 Fe2 60.4(5) . .
C22 C17 C18 Fe2 -123.8(8) . .
C17 C18 C19 C15 2.7(8) . .
C23 C18 C19 C15 174.5(7) . .
Fe2 C18 C19 C15 -59.5(5) . .
C17 C18 C19 C24 -176.2(7) . .
C23 C18 C19 C24 -4.4(13) . .
Fe2 C18 C19 C24 121.6(8) . .
C17 C18 C19 Fe2 62.2(5) . .
C23 C18 C19 Fe2 -126.0(8) . .
C16 C15 C19 C18 -2.8(8) . .
C20 C15 C19 C18 -178.9(7) . .
Fe2 C15 C19 C18 59.4(5) . .
C16 C15 C19 C24 176.1(7) . .
C20 C15 C19 C24 0.0(12) . .
Fe2 C15 C19 C24 -121.7(8) . .
C16 C15 C19 Fe2 -62.2(5) . .
C20 C15 C19 Fe2 121.7(8) . .
O1 C11 Fe1 C12 -66(14) . .
O1 C11 Fe1 N1 -161(14) . .
O1 C11 Fe1 C3 36(14) . .
O1 C11 Fe1 C1 105(14) . .
O1 C11 Fe1 C5 96(14) . .
O1 C11 Fe1 C4 25(15) . .
O1 C11 Fe1 C2 73(14) . .
O2 C12 Fe1 C11 84(11) . .
O2 C12 Fe1 N1 -180(100) . .
O2 C12 Fe1 C3 -18(11) . .
O2 C12 Fe1 C1 -76(11) . .
O2 C12 Fe1 C5 -87(11) . .
O2 C12 Fe1 C4 -56(11) . .
O2 C12 Fe1 C2 -6(11) . .
C2 C3 Fe1 C11 72.9(6) . .
C4 C3 Fe1 C11 -169.8(6) . .
C8 C3 Fe1 C11 -48.2(8) . .
C2 C3 Fe1 C12 167.6(5) . .
C4 C3 Fe1 C12 -75.0(6) . .
C8 C3 Fe1 C12 46.6(8) . .
C2 C3 Fe1 N1 -62.6(9) . .
C4 C3 Fe1 N1 54.8(9) . .
C8 C3 Fe1 N1 176.4(7) . .
C2 C3 Fe1 C1 -36.6(5) . .
C4 C3 Fe1 C1 80.8(5) . .
C8 C3 Fe1 C1 -157.6(8) . .
C2 C3 Fe1 C5 -80.5(5) . .
C4 C3 Fe1 C5 36.8(5) . .
C8 C3 Fe1 C5 158.4(8) . .
C2 C3 Fe1 C4 -117.3(7) . .
C8 C3 Fe1 C4 121.6(9) . .
C4 C3 Fe1 C2 117.3(7) . .
C8 C3 Fe1 C2 -121.0(9) . .
C2 C1 Fe1 C11 -56.4(6) . .
C5 C1 Fe1 C11 -173.9(5) . .
C6 C1 Fe1 C11 66.6(8) . .
C2 C1 Fe1 C12 102.5(9) . .
C5 C1 Fe1 C12 -15.0(11) . .
C6 C1 Fe1 C12 -134.6(10) . .
C2 C1 Fe1 N1 -153.3(5) . .
C5 C1 Fe1 N1 89.2(5) . .
C6 C1 Fe1 N1 -30.4(8) . .
C2 C1 Fe1 C3 36.9(4) . .
C5 C1 Fe1 C3 -80.6(5) . .
C6 C1 Fe1 C3 159.9(8) . .
C2 C1 Fe1 C5 117.5(6) . .
C6 C1 Fe1 C5 -119.5(9) . .
C2 C1 Fe1 C4 80.3(5) . .
C5 C1 Fe1 C4 -37.2(5) . .
C6 C1 Fe1 C4 -156.7(8) . .
C5 C1 Fe1 C2 -117.5(6) . .
C6 C1 Fe1 C2 123.0(9) . .
C4 C5 Fe1 C11 -106.4(9) . .
C1 C5 Fe1 C11 12.1(10) . .
C10 C5 Fe1 C11 131.4(9) . .
C4 C5 Fe1 C12 54.3(6) . .
C1 C5 Fe1 C12 172.8(5) . .
C10 C5 Fe1 C12 -67.9(8) . .
C4 C5 Fe1 N1 149.8(5) . .
C1 C5 Fe1 N1 -91.7(5) . .
C10 C5 Fe1 N1 27.6(8) . .
C4 C5 Fe1 C3 -37.4(5) . .
C1 C5 Fe1 C3 81.1(5) . .
C10 C5 Fe1 C3 -159.6(9) . .
C4 C5 Fe1 C1 -118.5(7) . .
C10 C5 Fe1 C1 119.3(9) . .
C1 C5 Fe1 C4 118.5(7) . .
C10 C5 Fe1 C4 -122.2(10) . .
C4 C5 Fe1 C2 -80.7(5) . .
C1 C5 Fe1 C2 37.8(5) . .
C10 C5 Fe1 C2 157.1(8) . .
C5 C4 Fe1 C11 135.2(7) . .
C3 C4 Fe1 C11 15.8(8) . .
C9 C4 Fe1 C11 -104.8(10) . .
C5 C4 Fe1 C12 -132.2(6) . .
C3 C4 Fe1 C12 108.4(6) . .
C9 C4 Fe1 C12 -12.2(9) . .
C5 C4 Fe1 N1 -37.2(6) . .
C3 C4 Fe1 N1 -156.6(4) . .
C9 C4 Fe1 N1 82.8(9) . .
C5 C4 Fe1 C3 119.4(7) . .
C9 C4 Fe1 C3 -120.6(11) . .
C5 C4 Fe1 C1 38.2(5) . .
C3 C4 Fe1 C1 -81.2(5) . .
C9 C4 Fe1 C1 158.2(10) . .
C3 C4 Fe1 C5 -119.4(7) . .
C9 C4 Fe1 C5 120.0(11) . .
C5 C4 Fe1 C2 81.2(5) . .
C3 C4 Fe1 C2 -38.2(4) . .
C9 C4 Fe1 C2 -158.8(10) . .
C1 C2 Fe1 C11 129.5(5) . .
C3 C2 Fe1 C11 -110.5(6) . .
C7 C2 Fe1 C11 8.8(8) . .
C1 C2 Fe1 C12 -138.8(6) . .
C3 C2 Fe1 C12 -18.7(8) . .
C7 C2 Fe1 C12 100.5(8) . .
C1 C2 Fe1 N1 33.6(6) . .
C3 C2 Fe1 N1 153.7(5) . .
C7 C2 Fe1 N1 -87.1(8) . .
C1 C2 Fe1 C3 -120.0(7) . .
C7 C2 Fe1 C3 119.3(9) . .
C3 C2 Fe1 C1 120.0(7) . .
C7 C2 Fe1 C1 -120.7(9) . .
C1 C2 Fe1 C5 -38.7(5) . .
C3 C2 Fe1 C5 81.3(5) . .
C7 C2 Fe1 C5 -159.4(8) . .
C1 C2 Fe1 C4 -81.6(5) . .
C3 C2 Fe1 C4 38.4(5) . .
C7 C2 Fe1 C4 157.6(8) . .
O4 C26 Fe2 C25 130(40) . .
O4 C26 Fe2 N2 -134(40) . .
O4 C26 Fe2 C18 32(40) . .
O4 C26 Fe2 C15 -38(40) . .
O4 C26 Fe2 C19 -3(40) . .
O4 C26 Fe2 C17 37(41) . .
O4 C26 Fe2 C16 -38(41) . .
O3 C25 Fe2 C26 -112(9) . .
O3 C25 Fe2 N2 155(9) . .
O3 C25 Fe2 C18 -5(9) . .
O3 C25 Fe2 C15 41(9) . .
O3 C25 Fe2 C19 -20(9) . .
O3 C25 Fe2 C17 34(9) . .
O3 C25 Fe2 C16 61(9) . .
C19 C18 Fe2 C26 -66.4(6) . .
C17 C18 Fe2 C26 176.3(5) . .
C23 C18 Fe2 C26 56.4(10) . .
C19 C18 Fe2 C25 -162.4(5) . .
C17 C18 Fe2 C25 80.2(5) . .
C23 C18 Fe2 C25 -39.6(10) . .
C19 C18 Fe2 N2 77.5(10) . .
C17 C18 Fe2 N2 -39.9(10) . .
C23 C18 Fe2 N2 -159.7(9) . .
C19 C18 Fe2 C15 37.3(5) . .
C17 C18 Fe2 C15 -80.1(5) . .
C23 C18 Fe2 C15 160.1(11) . .
C17 C18 Fe2 C19 -117.4(7) . .
C23 C18 Fe2 C19 122.8(12) . .
C19 C18 Fe2 C17 117.4(7) . .
C23 C18 Fe2 C17 -119.8(12) . .
C19 C18 Fe2 C16 80.4(5) . .
C17 C18 Fe2 C16 -37.0(4) . .
C23 C18 Fe2 C16 -156.8(11) . .
C16 C15 Fe2 C26 -179.7(5) . .
C19 C15 Fe2 C26 63.5(5) . .
C20 C15 Fe2 C26 -58.2(9) . .
C16 C15 Fe2 C25 28.8(10) . .
C19 C15 Fe2 C25 -88.0(10) . .
C20 C15 Fe2 C25 150.2(9) . .
C16 C15 Fe2 N2 -85.3(5) . .
C19 C15 Fe2 N2 157.9(5) . .
C20 C15 Fe2 N2 36.2(8) . .
C16 C15 Fe2 C18 79.8(5) . .
C19 C15 Fe2 C18 -37.0(5) . .
C20 C15 Fe2 C18 -158.7(9) . .
C16 C15 Fe2 C19 116.8(6) . .
C20 C15 Fe2 C19 -121.7(10) . .
C16 C15 Fe2 C17 36.5(5) . .
C19 C15 Fe2 C17 -80.3(5) . .
C20 C15 Fe2 C17 157.9(9) . .
C19 C15 Fe2 C16 -116.8(6) . .
C20 C15 Fe2 C16 121.5(10) . .
C18 C19 Fe2 C26 118.6(6) . .
C15 C19 Fe2 C26 -122.0(5) . .
C24 C19 Fe2 C26 -2.5(9) . .
C18 C19 Fe2 C25 24.4(7) . .
C15 C19 Fe2 C25 143.8(5) . .
C24 C19 Fe2 C25 -96.7(9) . .
C18 C19 Fe2 N2 -149.2(5) . .
C15 C19 Fe2 N2 -29.8(6) . .
C24 C19 Fe2 N2 89.7(9) . .
C15 C19 Fe2 C18 119.4(7) . .
C24 C19 Fe2 C18 -121.1(11) . .
C18 C19 Fe2 C15 -119.4(7) . .
C24 C19 Fe2 C15 119.5(10) . .
C18 C19 Fe2 C17 -38.3(5) . .
C15 C19 Fe2 C17 81.1(5) . .
C24 C19 Fe2 C17 -159.4(9) . .
C18 C19 Fe2 C16 -81.0(5) . .
C15 C19 Fe2 C16 38.4(4) . .
C24 C19 Fe2 C16 157.9(9) . .
C16 C17 Fe2 C26 -125.2(7) . .
C18 C17 Fe2 C26 -6.4(9) . .
C22 C17 Fe2 C26 114.1(10) . .
C16 C17 Fe2 C25 139.7(5) . .
C18 C17 Fe2 C25 -101.5(5) . .
C22 C17 Fe2 C25 19.0(9) . .
C16 C17 Fe2 N2 44.0(5) . .
C18 C17 Fe2 N2 162.8(4) . .
C22 C17 Fe2 N2 -76.7(9) . .
C16 C17 Fe2 C18 -118.8(7) . .
C22 C17 Fe2 C18 120.5(10) . .
C16 C17 Fe2 C15 -37.0(5) . .
C18 C17 Fe2 C15 81.8(5) . .
C22 C17 Fe2 C15 -157.7(10) . .
C16 C17 Fe2 C19 -80.6(5) . .
C18 C17 Fe2 C19 38.1(5) . .
C22 C17 Fe2 C19 158.6(9) . .
C18 C17 Fe2 C16 118.8(7) . .
C22 C17 Fe2 C16 -120.7(10) . .
C17 C16 Fe2 C26 120.4(7) . .
C15 C16 Fe2 C26 0.6(9) . .
C21 C16 Fe2 C26 -118.9(9) . .
C17 C16 Fe2 C25 -46.7(6) . .
C15 C16 Fe2 C25 -166.5(5) . .
C21 C16 Fe2 C25 74.0(8) . .
C17 C16 Fe2 N2 -143.4(5) . .
C15 C16 Fe2 N2 96.8(5) . .
C21 C16 Fe2 N2 -22.7(7) . .
C17 C16 Fe2 C18 37.7(5) . .
C15 C16 Fe2 C18 -82.1(5) . .
C21 C16 Fe2 C18 158.4(8) . .
C17 C16 Fe2 C15 119.8(7) . .
C21 C16 Fe2 C15 -119.5(9) . .
C17 C16 Fe2 C19 81.1(5) . .
C15 C16 Fe2 C19 -38.7(5) . .
C21 C16 Fe2 C19 -158.2(8) . .
C15 C16 Fe2 C17 -119.8(7) . .
C21 C16 Fe2 C17 120.7(9) . .
Bi2 Cl4 Bi1 Cl3 157.36(8) 2_676 .
Bi2 Cl4 Bi1 Cl2 -108.52(8) 2_676 .
Bi2 Cl4 Bi1 Cl1 107.0(5) 2_676 .
Bi2 Cl4 Bi1 Cl5 75.68(6) 2_676 .
Bi3 Cl1 Bi1 Cl3 -154.11(11) . .
Bi3 Cl1 Bi1 Cl2 112.11(11) . .
Bi3 Cl1 Bi1 Cl4 -103.5(5) . .
Bi3 Cl1 Bi1 Cl5 -72.13(9) . .
Bi2 Cl5 Bi1 Cl3 176.55(8) . .
Bi2 Cl5 Bi1 Cl2 -172.0(9) . .
Bi2 Cl5 Bi1 Cl4 -91.56(7) . .
Bi2 Cl5 Bi1 Cl1 91.76(7) . .
Bi1 Cl5 Bi2 Cl6 -174.12(7) . .
Bi1 Cl5 Bi2 Cl7 94.63(6) . 2_676
Bi1 Cl5 Bi2 Cl8 -81.44(7) . .
Bi1 Cl5 Bi2 Cl4 91.4(3) . 2_676
Bi1 Cl5 Bi2 Cl7 11.69(6) . .
Bi3 Cl8 Bi2 Cl6 148.59(10) . .
Bi3 Cl8 Bi2 Cl5 56.98(10) . .
Bi3 Cl8 Bi2 Cl7 9.5(7) . 2_676
Bi3 Cl8 Bi2 Cl4 -121.36(9) . 2_676
Bi3 Cl8 Bi2 Cl7 -28.05(10) . .
Bi2 Cl7 Bi2 Cl6 26.7(5) 2_676 .
Bi2 Cl7 Bi2 Cl5 86.31(6) 2_676 .
Bi2 Cl7 Bi2 Cl7 0.0 2_676 2_676
Bi2 Cl7 Bi2 Cl8 176.72(6) 2_676 .
Bi2 Cl7 Bi2 Cl4 -80.65(5) 2_676 2_676
Bi1 Cl1 Bi3 Cl10 -43.13(10) . .
Bi1 Cl1 Bi3 Cl11 -133.32(10) . .
Bi1 Cl1 Bi3 Cl9 127.7(5) . .
Bi1 Cl1 Bi3 Cl8 47.30(10) . .
Bi1 Cl1 Bi3 Cl9 144.14(9) . 2_675
Bi3 Cl9 Bi3 Cl10 -172.65(6) 2_675 .
Bi3 Cl9 Bi3 Cl11 -82.40(6) 2_675 .
Bi3 Cl9 Bi3 Cl1 16.5(6) 2_675 .
Bi3 Cl9 Bi3 Cl8 97.37(6) 2_675 .
Bi3 Cl9 Bi3 Cl9 0.0 2_675 2_675
Bi2 Cl8 Bi3 Cl10 57.05(11) . .
Bi2 Cl8 Bi3 Cl11 153.5(9) . .
Bi2 Cl8 Bi3 Cl1 -36.03(11) . .
Bi2 Cl8 Bi3 Cl9 149.95(10) . .
Bi2 Cl8 Bi3 Cl9 -126.47(10) . 2_675
C14 C13 N1 Fe1 -173(100) . .
C11 Fe1 N1 C13 129(46) . .
C12 Fe1 N1 C13 36(46) . .
C3 Fe1 N1 C13 -95(46) . .
C1 Fe1 N1 C13 -118(46) . .
C5 Fe1 N1 C13 -78(46) . .
C4 Fe1 N1 C13 -56(46) . .
C2 Fe1 N1 C13 -139(46) . .
C28 C27 N2 Fe2 35(18) . .
C26 Fe2 N2 C27 -82(8) . .
C25 Fe2 N2 C27 12(8) . .
C18 Fe2 N2 C27 133(8) . .
C15 Fe2 N2 C27 169(8) . .
C19 Fe2 N2 C27 -172(8) . .
C17 Fe2 N2 C27 104(8) . .
C16 Fe2 N2 C27 130(8) . .
